data_2103701
loop_
_publ_author_name
'Ohhara, Takashi'
'Uekusa, Hidehiro'
'Ohashi, Yuji'
'Tanaka, Ichiro'
'Kumazawa, Shintaro'
'Niimura, Nobuo'

_publ_section_title
;
 Direct observation of deuterium migration in crystalline-state
 reaction by single-crystal neutron diffraction. III. Photoracemization
 of 1-cyanoethyl cobaloxime complexes
;
_journal_issue 4
_journal_name_full 'Acta Crystallographica Section B'
_journal_page_first 551
_journal_page_last 559
_journal_paper_doi 10.1107/S0108768101006838
_journal_volume 57
_journal_year 2001
_chemical_formula_sum 'C16 H23 Co N6 O4'
_chemical_formula_weight 422.33
_chemical_name_systematic
;
 [(R)-1-cyanoethyl](pyridine)bis(dimethylglyoximato)cobalt(III) initial
;
_space_group_IT_number 4
_symmetry_cell_setting monoclinic
_symmetry_space_group_name_Hall 'P 2yb'
_symmetry_space_group_name_H-M 'P 1 21 1'
_audit_creation_method SHELXL-97
_cell_angle_alpha 90.00
_cell_angle_beta 94.626(9)
_cell_angle_gamma 90.00
_cell_formula_units_Z 4
_cell_length_a 16.0665(15)
_cell_length_b 12.5929(11)
_cell_length_c 9.6440(11)
_cell_measurement_reflns_used 25
_cell_measurement_temperature 293(2)
_cell_measurement_theta_max 15
_cell_measurement_theta_min 14
_cell_volume 1944.9(3)
_computing_data_reduction teXsan
_computing_molecular_graphics teXsan
_computing_publication_material 'SHELXL-97 (Sheldrick, 1997)'
_computing_structure_refinement 'SHELXL-97 (Sheldrick, 1997)'
_computing_structure_solution 'SIR-92 (Cascarano et al., 1994)'
_diffrn_ambient_temperature 293(2)
_diffrn_measured_fraction_theta_full .967
_diffrn_measured_fraction_theta_max .967
_diffrn_measurement_device_type 'Rigaku AFC7R'
_diffrn_measurement_method 2\q-\w
_diffrn_radiation_monochromator graphite
_diffrn_radiation_source 'rotate anode'
_diffrn_radiation_type MoK\a
_diffrn_radiation_wavelength .71073
_diffrn_reflns_av_R_equivalents .0302
_diffrn_reflns_av_sigmaI/netI .0471
_diffrn_reflns_limit_h_max 0
_diffrn_reflns_limit_h_min -20
_diffrn_reflns_limit_k_max 0
_diffrn_reflns_limit_k_min -16
_diffrn_reflns_limit_l_max 12
_diffrn_reflns_limit_l_min -12
_diffrn_reflns_number 4690
_diffrn_reflns_theta_full 27.52
_diffrn_reflns_theta_max 27.52
_diffrn_reflns_theta_min 2.54
_diffrn_standards_decay_% .86
_diffrn_standards_interval_count 100
_diffrn_standards_number 3
_exptl_absorpt_coefficient_mu .916
_exptl_absorpt_correction_T_max .832
_exptl_absorpt_correction_T_min .637
_exptl_absorpt_correction_type '\y scans'
_exptl_absorpt_process_details '(North et al., 1968)'
_exptl_crystal_colour red
_exptl_crystal_density_diffrn 1.442
_exptl_crystal_density_method 'not measured'
_exptl_crystal_description plate
_exptl_crystal_F_000 880
_exptl_crystal_size_max .3
_exptl_crystal_size_mid .3
_exptl_crystal_size_min .2
_refine_diff_density_max .760
_refine_diff_density_min -1.129
_refine_ls_abs_structure_details 'Flack H D (1983), Acta Cryst. A39, 876-881'
_refine_ls_abs_structure_Flack -.01(3)
_refine_ls_extinction_method none
_refine_ls_goodness_of_fit_ref 1.019
_refine_ls_hydrogen_treatment mixed
_refine_ls_matrix_type full
_refine_ls_number_parameters 498
_refine_ls_number_reflns 4542
_refine_ls_number_restraints 1
_refine_ls_restrained_S_all 1.019
_refine_ls_R_factor_all .0911
_refine_ls_R_factor_gt .0522
_refine_ls_shift/su_max .000
_refine_ls_shift/su_mean .000
_refine_ls_structure_factor_coef Fsqd
_refine_ls_weighting_details 'calc w=1/[\s^2^(Fo^2^)+(0.1241P)^2^+0.0000P] where P=(Fo^2^+2Fc^2^)/3'
_refine_ls_weighting_scheme calc
_refine_ls_wR_factor_ref .1733
_reflns_number_gt 3294
_reflns_number_total 4542
_reflns_threshold_expression >2sigma(I)
_cod_data_source_file bs0016.cif
_cod_data_source_block 2-initial
_cod_depositor_comments
;
The following automatic conversions were performed:
'_symmetry_cell_setting' value 'Monoclinic' changed to 'monoclinic'
according to '/home/saulius/struct/CIF-dictionaries/cif_core.dic'
dictionary named 'cif_core.dic' version 2.4.1 from 2010-06-29.

Automatic conversion script
Id: cif_fix_enum 1527 2010-12-29 10:47:43Z saulius 

The following automatic conversions were performed:

'_symmetry_cell_setting' value 'Monoclinic' changed to 'monoclinic'
according to /home/saulius/struct/CIF-dictionaries/cif_core.dic
dictionary named 'cif_core.dic' version 2.4.1 from 2010-06-29.

Automatic conversion script
Id: cif_fix_values 1715 2011-07-08 13:25:40Z adriana 
;
_cod_original_sg_symbol_H-M P21
_cod_database_code 2103701
_cod_database_fobs_code 2103701

loop_
_symmetry_equiv_pos_as_xyz
'x, y, z'
'-x, y+1/2, -z'

loop_
_atom_site_label
_atom_site_fract_x
_atom_site_fract_y
_atom_site_fract_z
_atom_site_U_iso_or_equiv
_atom_site_adp_type
_atom_site_calc_flag
_atom_site_refinement_flags
_atom_site_occupancy
_atom_site_type_symbol
Co1 .02086(6) .89730(7) .73560(9) .0326(2) Uani d . 1 Co
O1 .0502(4) .9458(6) 1.0236(6) .0544(16) Uani d . 1 O
HO1 .112(9) .998(8) .964(9) .22(11) Uiso calc R 1 H
O2 -.1059(5) .7670(5) .6024(7) .0494(17) Uani d . 1 O
O3 -.0044(4) .8458(6) .4470(5) .0495(15) Uani d . 1 O
HO3 -.035(5) .815(5) .478(5) .074 Uiso calc R 1 H
O4 .1436(4) 1.0357(6) .8665(7) .0517(17) Uani d . 1 O
N1 .0040(4) .8917(8) .9262(6) .0414(14) Uani d . 1 N
N2 -.0732(4) .8078(6) .7244(7) .0388(15) Uani d . 1 N
N3 .0404(4) .9029(7) .5456(6) .0382(14) Uani d . 1 N
N4 .1136(4) .9932(5) .7481(7) .0364(15) Uani d . 1 N
N5 -.0591(4) 1.0237(5) .7090(7) .0365(15) Uani d . 1 N
N6 .2139(6) .7940(8) .9540(10) .068(2) Uani d . 1 N
C1 -.0622(5) .8408(8) .9594(9) .045(2) Uani d . 1 C
C2 -.1058(5) .7886(7) .8412(9) .0424(19) Uani d . 1 C
C3 .0987(5) .9638(7) .5107(9) .0438(18) Uani d . 1 C
C4 .1417(5) 1.0192(6) .6309(9) .0410(17) Uani d . 1 C
C5 -.0889(7) .8368(10) 1.1030(9) .063(3) Uani d . 1 C
H5A -.0435 .8586 1.1676 .095 Uiso calc R 1 H
H5B -.1050 .7656 1.1241 .095 Uiso calc R 1 H
H5C -.1355 .8836 1.1103 .095 Uiso calc R 1 H
C6 -.1807(5) .7202(9) .8502(10) .056(2) Uani d . 1 C
H6A -.2023 .7000 .7583 .084 Uiso calc R 1 H
H6B -.2226 .7587 .8950 .084 Uiso calc R 1 H
H6C -.1654 .6576 .9033 .084 Uiso calc R 1 H
C7 .1225(6) .9798(8) .3665(9) .055(2) Uani d . 1 C
H7A .0982 .9247 .3075 .082 Uiso calc R 1 H
H7B .1822 .9773 .3660 .082 Uiso calc R 1 H
H7C .1026 1.0476 .3327 .082 Uiso calc R 1 H
C8 .2106(5) 1.0961(8) .6221(12) .063(3) Uani d . 1 C
H8A .2373 1.1083 .7133 .095 Uiso calc R 1 H
H8B .1887 1.1619 .5843 .095 Uiso calc R 1 H
H8C .2505 1.0681 .5628 .095 Uiso calc R 1 H
C9 -.0589(7) 1.1021(8) .8030(9) .057(2) Uani d . 1 C
H9 -.0212 1.0998 .8814 .09(4) Uiso calc R 1 H
C10 -.1136(9) 1.1859(10) .7854(12) .081(4) Uani d . 1 C
H10 -.1136 1.2385 .8530 .11(4) Uiso calc R 1 H
C11 -.1673(7) 1.1923(9) .6708(11) .065(3) Uani d . 1 C
H11 -.2037 1.2494 .6587 .04(2) Uiso calc R 1 H
C12 -.1675(6) 1.1147(8) .5737(10) .057(2) Uani d . 1 C
H12 -.2041 1.1167 .4939 .028(17) Uiso calc R 1 H
C13 -.1115(6) 1.0327(7) .5978(10) .045(2) Uani d . 1 C
H13 -.1106 .9799 .5306 .06(3) Uiso calc R 1 H
C14 .1005(6) .7714(8) .7499(11) .048(2) Uani d . 1 C
H14 .1297 .7726 .6645 .058 Uiso calc R 1 H
C15 .1660(6) .7845(8) .8655(10) .045(2) Uani d . 1 C
C16 .0640(6) .6606(7) .7586(12) .064(3) Uani d . 1 C
H16A .0146 .6552 .6961 .096 Uiso calc R 1 H
H16B .0501 .6473 .8520 .096 Uiso calc R 1 H
H16C .1043 .6093 .7334 .096 Uiso calc R 1 H
Co2 .49339(6) .72614(7) .74480(9) .0334(2) Uani d . 1 Co
O5 .4643(4) .6789(6) .4575(6) .0524(15) Uani d . 1 O
H5 .432(4) .626(7) .500(5) .079 Uiso calc R 1 H
O6 .6197(4) .8562(5) .8783(7) .0480(16) Uani d . 1 O
O7 .5227(4) .7710(6) 1.0364(6) .0555(17) Uani d . 1 O
HO7 .562(10) .805(9) .999(10) .23(12) Uiso calc R 1 H
O8 .3660(5) .5931(6) .6120(7) .0500(16) Uani d . 1 O
N7 .5131(4) .7302(8) .5573(6) .0432(15) Uani d . 1 N
N8 .5879(4) .8169(6) .7587(7) .0382(15) Uani d . 1 N
N9 .4728(4) .7191(7) .9347(6) .0408(14) Uani d . 1 N
N10 .3984(4) .6363(6) .7334(7) .0416(16) Uani d . 1 N
N11 .5686(5) .5954(6) .7698(7) .0397(16) Uani d . 1 N
C17 .5760(6) .7832(7) .5211(9) .0451(19) Uani d . 1 C
C18 .6208(5) .8354(7) .6407(9) .0451(19) Uani d . 1 C
C19 .4139(5) .6596(7) .9705(8) .0411(17) Uani d . 1 C
C20 .3698(5) .6094(7) .8505(9) .0419(18) Uani d . 1 C
C21 .6036(7) .7898(10) .3780(10) .068(3) Uani d . 1 C
H21A .5866 .7269 .3272 .103 Uiso calc R 1 H
H21B .6633 .7960 .3826 .103 Uiso calc R 1 H
H21C .5788 .8509 .3317 .103 Uiso calc R 1 H
C22 .6945(6) .9049(9) .6304(11) .063(3) Uani d . 1 C
H22A .6778 .9779 .6351 .094 Uiso calc R 1 H
H22B .7181 .8922 .5436 .094 Uiso calc R 1 H
H22C .7354 .8897 .7059 .094 Uiso calc R 1 H
C23 .3942(7) .6420(9) 1.1157(9) .059(3) Uani d . 1 C
H23A .4362 .6748 1.1779 .089 Uiso calc R 1 H
H23B .3928 .5671 1.1341 .089 Uiso calc R 1 H
H23C .3407 .6725 1.1294 .089 Uiso calc R 1 H
C24 .2988(7) .5334(8) .8602(12) .066(3) Uani d . 1 C
H24A .2630 .5358 .7756 .099 Uiso calc R 1 H
H24B .2676 .5528 .9371 .099 Uiso calc R 1 H
H24C .3204 .4627 .8741 .099 Uiso calc R 1 H
C25 .5589(6) .5118(8) .6847(9) .049(2) Uani d . 1 C
H25 .5166 .5140 .6129 .059 Uiso calc R 1 H
C26 .6083(6) .4226(7) .6983(10) .056(2) Uani d . 1 C
H26 .5979 .3646 .6397 .067 Uiso calc R 1 H
C27 .6742(6) .4205(7) .8013(10) .052(2) Uani d . 1 C
H27 .7098 .3623 .8107 .062 Uiso calc R 1 H
C28 .6855(5) .5072(7) .8894(9) .051(2) Uani d . 1 C
H28 .7283 .5072 .9604 .061 Uiso calc R 1 H
C29 .6335(6) .5920(8) .8712(10) .044(2) Uani d . 1 C
H29 .6424 .6503 .9298 .053 Uiso calc R 1 H
C30 .4245(5) .8617(7) .7111(9) .0435(18) Uani d . 1 C
H30 .4554 .9063 .6498 .052 Uiso calc R 1 H
C31 .3453(6) .8392(8) .6359(10) .043(2) Uani d . 1 C
C32 .4114(7) .9286(8) .8381(12) .068(3) Uani d . 1 C
H32A .4643 .9544 .8777 .102 Uiso calc R 1 H
H32B .3857 .8861 .9056 .102 Uiso calc R 1 H
H32C .3758 .9876 .8116 .102 Uiso calc R 1 H
N12 .2812(6) .8252(8) .5742(10) .068(2) Uani d . 1 N

loop_
_atom_site_aniso_label
_atom_site_aniso_U_11
_atom_site_aniso_U_22
_atom_site_aniso_U_33
_atom_site_aniso_U_12
_atom_site_aniso_U_13
_atom_site_aniso_U_23
Co1 .0352(5) .0324(5) .0292(4) -.0029(4) -.0027(4) -.0021(4)
O1 .067(4) .059(4) .035(3) -.004(3) -.008(3) -.009(3)
O2 .057(4) .046(4) .045(3) -.017(3) .001(3) -.011(3)
O3 .053(3) .062(4) .033(2) -.011(3) -.001(2) -.014(2)
O4 .047(4) .053(4) .052(3) -.014(3) -.019(3) .000(3)
N1 .046(3) .043(4) .034(3) .002(4) -.004(3) -.005(4)
N2 .042(3) .035(4) .039(3) .003(3) .000(3) -.002(3)
N3 .039(3) .037(4) .037(3) .002(4) -.002(2) .001(4)
N4 .037(3) .029(3) .040(3) -.009(3) -.012(3) -.002(3)
N5 .042(3) .034(4) .034(3) -.001(3) .005(3) .000(3)
N6 .062(5) .065(6) .074(5) .001(4) -.015(5) .003(5)
C1 .047(4) .048(5) .041(4) .007(4) .006(4) .009(4)
C2 .046(4) .038(4) .044(4) .001(3) .008(4) .008(4)
C3 .049(4) .040(4) .043(4) .005(4) .008(4) .005(3)
C4 .036(4) .030(4) .055(4) .001(3) -.003(3) .005(3)
C5 .078(7) .073(7) .040(4) .001(6) .013(5) .003(4)
C6 .049(4) .057(5) .064(5) -.004(5) .011(4) .010(5)
C7 .060(5) .057(6) .048(5) .006(5) .007(4) .010(4)
C8 .041(4) .057(6) .088(7) -.009(4) -.011(4) .024(5)
C9 .072(6) .056(6) .042(4) .010(5) -.007(4) -.011(4)
C10 .126(11) .061(7) .058(6) .027(7) .009(7) -.014(5)
C11 .065(6) .054(6) .076(6) .019(5) .009(5) .000(5)
C12 .056(5) .055(5) .059(5) .000(4) .000(4) .007(4)
C13 .046(5) .039(5) .047(5) -.001(4) -.013(4) -.005(4)
C14 .051(5) .042(5) .051(5) -.001(4) .001(4) -.002(4)
C15 .039(4) .040(5) .055(5) -.004(3) -.004(4) .001(4)
C16 .053(5) .034(4) .102(8) -.001(4) -.013(5) .001(5)
Co2 .0361(5) .0320(5) .0312(4) -.0025(4) -.0031(4) -.0012(4)
O5 .063(4) .059(4) .032(3) -.005(3) -.009(3) .000(3)
O6 .044(3) .049(4) .050(3) -.012(3) -.012(3) -.003(3)
O7 .064(4) .063(4) .039(3) -.012(3) -.002(3) -.012(3)
O8 .058(4) .045(4) .044(3) -.010(3) -.012(3) -.012(3)
N7 .050(4) .039(4) .039(3) -.002(4) -.003(3) .002(4)
N8 .040(3) .031(4) .043(3) -.003(3) -.004(3) -.001(3)
N9 .047(3) .036(4) .039(3) .002(4) -.003(3) -.009(4)
N10 .040(3) .039(4) .044(3) .008(3) -.001(3) .000(3)
N11 .048(4) .036(4) .035(3) -.003(3) .002(3) .001(3)
C17 .050(5) .043(5) .041(4) .004(4) .000(4) .012(4)
C18 .042(4) .038(5) .055(5) .000(3) .003(4) .011(4)
C19 .042(4) .040(5) .041(4) .002(3) .001(3) .000(3)
C20 .041(4) .036(4) .048(4) .004(3) .001(4) .004(4)
C21 .067(6) .094(9) .047(5) .011(6) .013(5) .016(5)
C22 .052(5) .054(6) .081(6) -.008(5) .002(5) .021(6)
C23 .069(6) .062(6) .048(5) .004(5) .015(5) .009(5)
C24 .064(6) .045(5) .092(7) -.016(5) .020(6) .001(5)
C25 .055(5) .047(5) .043(4) .007(4) -.007(4) -.004(4)
C26 .068(6) .043(5) .057(5) .015(4) .000(4) -.011(4)
C27 .055(5) .038(5) .063(5) .011(3) .012(4) .011(4)
C28 .037(4) .052(5) .062(5) -.001(4) -.009(4) .017(4)
C29 .046(5) .040(5) .046(4) -.006(4) -.004(4) .005(4)
C30 .042(4) .037(4) .051(4) .006(3) -.005(3) .000(3)
C31 .046(5) .042(5) .042(4) .009(4) .002(4) .004(4)
C32 .073(7) .048(5) .081(7) .022(5) -.005(5) -.022(5)
N12 .059(5) .062(5) .081(6) .007(4) -.013(4) .001(5)

loop_
_atom_type_symbol
_atom_type_description
_atom_type_scat_dispersion_real
_atom_type_scat_dispersion_imag
_atom_type_scat_source
C C .0033 .0016 'International Tables Vol C Tables 4.2.6.8 and 6.1.1.4'
H H .0000 .0000 'International Tables Vol C Tables 4.2.6.8 and 6.1.1.4'
O O .0106 .0060 'International Tables Vol C Tables 4.2.6.8 and 6.1.1.4'
N N .0061 .0033 'International Tables Vol C Tables 4.2.6.8 and 6.1.1.4'
Co Co .3494 .9721 'International Tables Vol C Tables 4.2.6.8 and 6.1.1.4'

loop_
_geom_angle_atom_site_label_1
_geom_angle_atom_site_label_2
_geom_angle_atom_site_label_3
_geom_angle
N1 Co1 N2 81.7(3)
N1 Co1 N3 178.7(3)
N2 Co1 N3 99.4(3)
N1 Co1 N4 97.8(3)
N2 Co1 N4 177.6(3)
N3 Co1 N4 81.2(3)
N1 Co1 C14 92.5(4)
N2 Co1 C14 92.0(4)
N3 Co1 C14 86.7(4)
N4 Co1 C14 90.3(3)
N1 Co1 N5 90.8(3)
N2 Co1 N5 88.0(3)
N3 Co1 N5 90.1(3)
N4 Co1 N5 89.7(3)
C14 Co1 N5 176.7(4)
C1 N1 O1 119.7(6)
C1 N1 Co1 116.3(6)
O1 N1 Co1 123.5(6)
C2 N2 O2 121.8(7)
C2 N2 Co1 116.0(6)
O2 N2 Co1 122.2(5)
C3 N3 O3 119.6(6)
C3 N3 Co1 117.5(6)
O3 N3 Co1 122.8(5)
C4 N4 O4 121.7(7)
C4 N4 Co1 115.5(6)
O4 N4 Co1 122.7(5)
C13 N5 C9 117.1(8)
C13 N5 Co1 121.6(6)
C9 N5 Co1 121.4(6)
N1 C1 C2 112.5(7)
N1 C1 C5 123.3(9)
C2 C1 C5 124.1(8)
N2 C2 C1 113.2(7)
N2 C2 C6 122.8(8)
C1 C2 C6 124.0(7)
N3 C3 C4 112.6(7)
N3 C3 C7 125.3(9)
C4 C3 C7 122.1(8)
N4 C4 C3 113.1(7)
N4 C4 C8 122.2(8)
C3 C4 C8 124.7(8)
N5 C9 C10 121.0(10)
C11 C10 C9 120.5(10)
C10 C11 C12 119.4(10)
C11 C12 C13 117.3(10)
N5 C13 C12 124.7(9)
C15 C14 C16 108.3(8)
C15 C14 Co1 111.7(7)
C16 C14 Co1 118.4(7)
N6 C15 C14 178.6(10)
N7 Co2 N9 178.8(5)
N7 Co2 N10 99.2(3)
N9 Co2 N10 79.9(3)
N7 Co2 N8 81.6(3)
N9 Co2 N8 99.3(3)
N10 Co2 N8 179.2(3)
N7 Co2 N11 89.5(3)
N9 Co2 N11 89.8(3)
N10 Co2 N11 89.5(3)
N8 Co2 N11 90.8(3)
N7 Co2 C30 87.4(4)
N9 Co2 C30 93.4(4)
N10 Co2 C30 93.8(4)
N8 Co2 C30 85.9(3)
N11 Co2 C30 175.8(3)
C17 N7 O5 118.6(7)
C17 N7 Co2 118.5(7)
O5 N7 Co2 122.9(5)
C18 N8 O6 122.4(7)
C18 N8 Co2 114.9(6)
O6 N8 Co2 122.6(5)
C19 N9 O7 119.1(6)
C19 N9 Co2 118.8(6)
O7 N9 Co2 122.0(5)
C20 N10 O8 120.5(7)
C20 N10 Co2 116.4(6)
O8 N10 Co2 122.7(5)
C25 N11 C29 117.3(8)
C25 N11 Co2 121.5(6)
C29 N11 Co2 121.1(6)
N7 C17 C18 111.6(7)
N7 C17 C21 125.6(9)
C18 C17 C21 122.7(8)
N8 C18 C17 113.3(7)
N8 C18 C22 122.8(9)
C17 C18 C22 123.9(8)
N9 C19 C20 111.4(7)
N9 C19 C23 124.5(8)
C20 C19 C23 124.1(8)
N10 C20 C19 113.2(7)
N10 C20 C24 123.1(9)
C19 C20 C24 123.7(8)
N11 C25 C26 123.1(9)
C25 C26 C27 118.9(9)
C28 C27 C26 118.5(8)
C29 C28 C27 119.4(9)
C28 C29 N11 122.7(9)
C31 C30 C32 110.0(8)
C31 C30 Co2 111.1(6)
C32 C30 Co2 116.4(6)
N12 C31 C30 177.4(11)

loop_
_geom_bond_atom_site_label_1
_geom_bond_atom_site_label_2
_geom_bond_distance
Co1 N1 1.881(6)
Co1 N2 1.881(7)
Co1 N3 1.885(6)
Co1 N4 1.914(7)
Co1 C14 2.035(10)
Co1 N5 2.048(7)
O1 N1 1.336(9)
O2 N2 1.351(10)
O3 N3 1.353(9)
O4 N4 1.317(9)
N1 C1 1.303(12)
N2 C2 1.303(10)
N3 C3 1.276(11)
N4 C4 1.292(11)
N5 C13 1.313(12)
N5 C9 1.340(11)
N6 C15 1.109(13)
C1 C2 1.447(13)
C1 C5 1.484(11)
C2 C6 1.489(12)
C3 C4 1.476(12)
C3 C7 1.486(11)
C4 C8 1.479(11)
C9 C10 1.376(15)
C10 C11 1.348(16)
C11 C12 1.353(14)
C12 C13 1.378(14)
C14 C15 1.479(14)
C14 C16 1.519(13)
Co2 N7 1.862(6)
Co2 N9 1.889(6)
Co2 N10 1.896(8)
Co2 N8 1.896(7)
Co2 N11 2.045(8)
Co2 C30 2.047(8)
O5 N7 1.355(9)
O6 N8 1.320(10)
O7 N9 1.381(9)
O8 N10 1.356(10)
N7 C17 1.282(12)
N8 C18 1.314(11)
N9 C19 1.276(11)
N10 C20 1.298(10)
N11 C25 1.336(12)
N11 C29 1.372(12)
C17 C18 1.465(13)
C17 C21 1.486(12)
C18 C22 1.482(12)
C19 C20 1.453(12)
C19 C23 1.477(11)
C20 C24 1.497(12)
C25 C26 1.377(13)
C26 C27 1.391(14)
C27 C28 1.386(13)
C28 C29 1.359(13)
C30 C31 1.441(14)
C30 C32 1.515(12)
C31 N12 1.159(14)
